data_1565190
loop_
_publ_author_name
'Lindh, Linnea'
'Gordivska, Olga'
'Persson, Samuel'
'Michaels, Hannes'
'Fan, Hao'
'Chabera, Pavel'
'Rosemann, Nils W.'
'Gupta, Arvind Kumar'
'Benesperi, Iacopo'
'Uhlig, Jens'
'Prakash, Om'
'Sheibani, Esmaeil'
'Kj&#x00E6;r, Kasper Skov'
'Boschloo, Gerrit'
'Yartsev, Arkady'
'Freitag, Marina'
'Lomoth, Reiner'
'Persson, Petter'
'W\"arnmark, Kenneth'

_publ_section_title
;
 &#x000D; Dye-Sensitized Solar Cells based on Fe N-heterocyclic Carbene
 Photosensitizers with Improved Rod-like Push-Pull Functionality&#x000D;
;
_journal_name_full 'Chemical Science'
_journal_paper_doi 10.1039/D1SC02963K
_journal_year 2021
_chemical_formula_moiety 'C54 H52 Fe N12 O4, 2(F6 P)'
_chemical_formula_sum 'C54 H52 F12 Fe N12 O4 P2'
_chemical_formula_weight 1278.86
_space_group_crystal_system triclinic
_space_group_IT_number 2
_space_group_name_Hall '-P 1'
_space_group_name_H-M_alt 'P -1'
_atom_sites_solution_hydrogens geom
_audit_creation_date 2020-11-20
_audit_creation_method
;
Olex2 1.3
(compiled 2020.07.31 svn.rc2a77460 for OlexSys, GUI svn.r6145)
;
_audit_update_record
;
2020-11-23 deposited with the CCDC.	2021-11-11 downloaded from the CCDC.
;
_cell_angle_alpha 117.066(14)
_cell_angle_beta 91.394(12)
_cell_angle_gamma 93.931(13)
_cell_formula_units_Z 2
_cell_length_a 10.2362(18)
_cell_length_b 17.768(3)
_cell_length_c 18.125(2)
_cell_measurement_reflns_used 1128
_cell_measurement_temperature 295
_cell_measurement_theta_max 21.5790
_cell_measurement_theta_min 3.7220
_cell_volume 2922.9(9)
_computing_cell_refinement 'CrysAlisPro 1.171.39.46 (Rigaku OD, 2018)'
_computing_data_collection 'CrysAlisPro 1.171.39.46 (Rigaku OD, 2018)'
_computing_data_reduction 'CrysAlisPro 1.171.39.46 (Rigaku OD, 2018)'
_computing_molecular_graphics 'Olex2 1.3 (Dolomanov et al., 2009)'
_computing_publication_material 'Olex2 1.3 (Dolomanov et al., 2009)'
_computing_structure_refinement 'SHELXL 2018/3 (Sheldrick, 2015)'
_computing_structure_solution 'SHELXT 2014/4 (Sheldrick, 2014)'
_diffrn_ambient_temperature 295
_diffrn_measured_fraction_theta_full 0.997
_diffrn_measured_fraction_theta_max 0.997
_diffrn_measurement_device_type 'Xcalibur, EosS2'
_diffrn_radiation_type MoK\a
_diffrn_radiation_wavelength 0.71073
_diffrn_reflns_av_R_equivalents 0.1881
_diffrn_reflns_av_unetI/netI 0.3555
_diffrn_reflns_Laue_measured_fraction_full 0.997
_diffrn_reflns_Laue_measured_fraction_max 0.997
_diffrn_reflns_limit_h_max 12
_diffrn_reflns_limit_h_min -12
_diffrn_reflns_limit_k_max 21
_diffrn_reflns_limit_k_min -20
_diffrn_reflns_limit_l_max 20
_diffrn_reflns_limit_l_min -21
_diffrn_reflns_number 28517
_diffrn_reflns_point_group_measured_fraction_full 0.997
_diffrn_reflns_point_group_measured_fraction_max 0.997
_diffrn_reflns_theta_full 25.000
_diffrn_reflns_theta_max 25.000
_diffrn_reflns_theta_min 3.320
_exptl_absorpt_coefficient_mu 0.407
_exptl_absorpt_correction_T_max 1.00000
_exptl_absorpt_correction_T_min 0.52055
_exptl_absorpt_correction_type multi-scan
_exptl_absorpt_process_details SADABS
_exptl_crystal_colour 'metallic dark red'
_exptl_crystal_colour_lustre metallic
_exptl_crystal_colour_modifier dark
_exptl_crystal_colour_primary red
_exptl_crystal_density_diffrn 1.453
_exptl_crystal_description block
_exptl_crystal_F_000 1312
_exptl_crystal_size_max 0.18
_exptl_crystal_size_mid 0.14
_exptl_crystal_size_min 0.09
_refine_diff_density_max 0.547
_refine_diff_density_min -0.348
_refine_diff_density_rms 0.074
_refine_ls_extinction_method none
_refine_ls_goodness_of_fit_ref 0.949
_refine_ls_hydrogen_treatment constr
_refine_ls_matrix_type full
_refine_ls_number_parameters 774
_refine_ls_number_reflns 10261
_refine_ls_number_restraints 0
_refine_ls_restrained_S_all 0.949
_refine_ls_R_factor_all 0.2894
_refine_ls_R_factor_gt 0.1010
_refine_ls_shift/su_max 0.001
_refine_ls_shift/su_mean 0.000
_refine_ls_structure_factor_coef Fsqd
_refine_ls_weighting_details 'w=1/[\s^2^(Fo^2^)+(0.0808P)^2^] where P=(Fo^2^+2Fc^2^)/3'
_refine_ls_weighting_scheme calc
_refine_ls_wR_factor_gt 0.1958
_refine_ls_wR_factor_ref 0.2891
_reflns_Friedel_coverage 0.000
_reflns_number_gt 3081
_reflns_number_total 10261
_reflns_threshold_expression 'I > 2\s(I)'
_cod_data_source_file d1sc02963k2.cif
_cod_data_source_block '[Fe(daapbmi)2](PF6)2'
_cod_original_cell_volume 2922.9(8)
_cod_database_code 1565190
_shelx_shelxl_version_number 2018/3
_shelx_space_group_comment
;
The symmetry employed for this shelxl refinement is uniquely defined
by the following loop, which should always be used as a source of
symmetry information in preference to the above space-group names.
They are only intended as comments.
;
_shelx_estimated_absorpt_t_max 0.964
_shelx_estimated_absorpt_t_min 0.930
_olex2_refinement_description
;
1. Fixed Uiso
 At 1.2 times of:
  All C(H) groups
 At 1.5 times of:
  All C(H,H,H) groups
2.a Aromatic/amide H refined with riding coordinates:
 C3(H3), C4(H4), C6(H6), C7(H7), C9(H9), C10(H10), C12(H12), C13(H13),
 C16(H16), C19(H19), C21(H21), C22(H22), C25(H25), C26(H26), C30(H30), C31(H31),
  C33(H33), C34(H34), C37(H37), C39(H39), C42(H42), C43(H43), C45(H45),
 C46(H46), C49(H49), C50(H50), C52(H52), C53(H53)
2.b Idealised Me refined as rotating group:
 C1(H1A,H1B,H1C), C23(H23A,H23B,H23C), C27(H27A,H27B,H27C), C29(H29A,H29B,
 H29C), C35(H35A,H35B,H35C), C47(H47A,H47B,H47C), C54(H54A,H54B,H54C), C55(H55A,
 H55B,H55C)
;
_smtbx_masks_void_probe_radius 1.2
_smtbx_masks_void_truncation_radius 1.2
_olex2_submission_special_instructions 'No special instructions were received'

loop_
_space_group_symop_operation_xyz
'x, y, z'
'-x, -y, -z'

loop_
_atom_site_label
_atom_site_type_symbol
_atom_site_fract_x
_atom_site_fract_y
_atom_site_fract_z
_atom_site_U_iso_or_equiv
_atom_site_adp_type
_atom_site_occupancy
_atom_site_site_symmetry_order
_atom_site_calc_flag
_atom_site_refinement_flags_posn
_atom_site_refinement_flags_adp
_atom_site_refinement_flags_occupancy
_atom_site_disorder_assembly
_atom_site_disorder_group
C1 C 0.8949(12) 0.9390(8) 1.3568(7) 0.099(4) Uani 1 1 d . . . . .
H1A H 0.942073 0.893553 1.318847 0.149 Uiso 1 1 calc R U . . .
H1B H 0.927022 0.955306 1.412674 0.149 Uiso 1 1 calc R U . . .
H1C H 0.907469 0.986656 1.345420 0.149 Uiso 1 1 calc R U . . .
C2 C 0.6952(12) 0.8866(6) 1.2711(6) 0.060(3) Uani 1 1 d . . . . .
C3 C 0.7550(11) 0.8678(5) 1.1991(6) 0.063(3) Uani 1 1 d . . . . .
H3 H 0.846058 0.870704 1.198580 0.076 Uiso 1 1 calc R U . . .
C4 C 0.6785(12) 0.8444(5) 1.1267(6) 0.058(3) Uani 1 1 d . . . . .
H4 H 0.719621 0.833508 1.078044 0.070 Uiso 1 1 calc R U . . .
C5 C 0.5453(12) 0.8368(5) 1.1244(6) 0.057(3) Uani 1 1 d . . . . .
C6 C 0.4838(12) 0.8521(6) 1.1962(7) 0.067(3) Uani 1 1 d . . . . .
H6 H 0.392811 0.846635 1.196081 0.081 Uiso 1 1 calc R U . . .
C7 C 0.5600(13) 0.8755(6) 1.2675(7) 0.072(3) Uani 1 1 d . . . . .
H7 H 0.518987 0.884342 1.315604 0.086 Uiso 1 1 calc R U . . .
C8 C 0.3812(11) 0.8812(6) 1.0584(5) 0.051(3) Uani 1 1 d . . . . .
C9 C 0.4333(11) 0.9580(6) 1.0700(6) 0.073(3) Uani 1 1 d . . . . .
H9 H 0.523608 0.968286 1.070107 0.087 Uiso 1 1 calc R U . . .
C10 C 0.3494(15) 1.0240(6) 1.0822(7) 0.084(4) Uani 1 1 d . . . . .
H10 H 0.384344 1.076909 1.089846 0.101 Uiso 1 1 calc R U . . .
C11 C 0.2209(15) 1.0073(8) 1.0823(7) 0.078(4) Uani 1 1 d . . . . .
C12 C 0.1680(13) 0.9299(8) 1.0712(7) 0.087(4) Uani 1 1 d . . . . .
H12 H 0.077800 0.919593 1.071622 0.104 Uiso 1 1 calc R U . . .
C13 C 0.2491(13) 0.8671(6) 1.0595(6) 0.069(3) Uani 1 1 d . . . . .
H13 H 0.213183 0.814467 1.052227 0.082 Uiso 1 1 calc R U . . .
C15 C 0.4619(9) 0.7395(5) 0.9829(5) 0.042(2) Uani 1 1 d . . . . .
C16 C 0.3954(10) 0.7234(5) 0.9081(5) 0.049(3) Uani 1 1 d . . . . .
H16 H 0.350028 0.765110 0.904085 0.059 Uiso 1 1 calc R U . . .
C17 C 0.3980(10) 0.6453(6) 0.8407(5) 0.049(3) Uani 1 1 d . . . . .
C18 C 0.5238(10) 0.5981(5) 0.9141(5) 0.045(3) Uani 1 1 d . . . . .
C19 C 0.5270(9) 0.6738(5) 0.9850(5) 0.047(3) Uani 1 1 d . . . . .
H19 H 0.571482 0.681241 1.033478 0.057 Uiso 1 1 calc R U . . .
C20 C 0.5651(10) 0.4580(5) 0.8233(5) 0.052(3) Uani 1 1 d . . . . .
C21 C 0.6572(10) 0.5101(6) 0.9585(6) 0.059(3) Uani 1 1 d . . . . .
H21 H 0.678196 0.546583 1.014389 0.071 Uiso 1 1 calc R U . . .
C22 C 0.6932(11) 0.4297(6) 0.9124(6) 0.065(3) Uani 1 1 d . . . . .
H22 H 0.745989 0.400632 0.931207 0.077 Uiso 1 1 calc R U . . .
C23 C 0.6610(12) 0.3155(5) 0.7646(6) 0.085(4) Uani 1 1 d . . . . .
H23A H 0.578542 0.283497 0.739749 0.127 Uiso 1 1 calc R U . . .
H23B H 0.710589 0.285352 0.786457 0.127 Uiso 1 1 calc R U . . .
H23C H 0.709299 0.323337 0.723530 0.127 Uiso 1 1 calc R U . . .
C24 C 0.3574(10) 0.5356(5) 0.7019(5) 0.046(3) Uani 1 1 d . . . . .
C25 C 0.2500(11) 0.6532(6) 0.7293(6) 0.066(3) Uani 1 1 d . . . . .
H25 H 0.219485 0.706601 0.757333 0.079 Uiso 1 1 calc R U . . .
C26 C 0.2198(12) 0.5979(6) 0.6516(6) 0.073(3) Uani 1 1 d . . . . .
H26 H 0.164184 0.605026 0.614337 0.088 Uiso 1 1 calc R U . . .
C27 C 0.2821(13) 0.4509(6) 0.5542(6) 0.098(5) Uani 1 1 d . . . . .
H27A H 0.325691 0.465145 0.515320 0.146 Uiso 1 1 calc R U . . .
H27B H 0.192240 0.431055 0.534607 0.146 Uiso 1 1 calc R U . . .
H27C H 0.325038 0.407142 0.559583 0.146 Uiso 1 1 calc R U . . .
C28 C 0.3036(10) 0.4172(5) 0.7558(6) 0.049(3) Uani 1 1 d . . . . .
C29 C 0.1726(11) 0.5063(5) 0.8726(5) 0.066(3) Uani 1 1 d . . . . .
H29A H 0.251730 0.543732 0.891641 0.099 Uiso 1 1 calc R U . . .
H29B H 0.141907 0.495341 0.916717 0.099 Uiso 1 1 calc R U . . .
H29C H 0.106812 0.532284 0.855682 0.099 Uiso 1 1 calc R U . . .
C30 C 0.1119(11) 0.3546(7) 0.7706(7) 0.069(3) Uani 1 1 d . . . . .
H30 H 0.034241 0.348340 0.793604 0.083 Uiso 1 1 calc R U . . .
C31 C 0.1588(12) 0.2959(6) 0.7014(7) 0.076(4) Uani 1 1 d . . . . .
H31 H 0.121037 0.241543 0.666361 0.091 Uiso 1 1 calc R U . . .
C32 C 0.6203(10) 0.4909(6) 0.6932(6) 0.051(3) Uani 1 1 d . . . . .
C33 C 0.7608(11) 0.4335(6) 0.5888(6) 0.065(3) Uani 1 1 d . . . . .
H33 H 0.796408 0.394338 0.541192 0.078 Uiso 1 1 calc R U . . .
C34 C 0.8146(12) 0.5123(7) 0.6389(7) 0.084(4) Uani 1 1 d . . . . .
H34 H 0.892459 0.539054 0.633558 0.101 Uiso 1 1 calc R U . . .
C35 C 0.7470(12) 0.6320(6) 0.7724(6) 0.089(4) Uani 1 1 d . . . . .
H35A H 0.663765 0.653639 0.790115 0.134 Uiso 1 1 calc R U . . .
H35B H 0.796248 0.668568 0.755112 0.134 Uiso 1 1 calc R U . . .
H35C H 0.794767 0.629997 0.817583 0.134 Uiso 1 1 calc R U . . .
C36 C 0.3622(11) 0.3067(6) 0.6303(6) 0.053(3) Uani 1 1 d . . . . .
C37 C 0.3481(10) 0.2295(5) 0.5597(5) 0.054(3) Uani 1 1 d . . . . .
H37 H 0.279911 0.188580 0.551630 0.064 Uiso 1 1 calc R U . . .
C38 C 0.4410(10) 0.2161(5) 0.5017(5) 0.048(3) Uani 1 1 d . . . . .
C39 C 0.5471(10) 0.2776(5) 0.5169(5) 0.049(3) Uani 1 1 d . . . . .
H39 H 0.611361 0.268815 0.479108 0.059 Uiso 1 1 calc R U . . .
C40 C 0.5504(11) 0.3520(5) 0.5913(6) 0.052(3) Uani 1 1 d . . . . .
C41 C 0.3595(10) 0.0653(5) 0.4119(6) 0.050(3) Uani 1 1 d . . . . .
C42 C 0.2852(10) 0.0179(6) 0.3385(7) 0.063(3) Uani 1 1 d . . . . .
H42 H 0.279396 0.037942 0.299311 0.076 Uiso 1 1 calc R U . . .
C43 C 0.2182(10) -0.0599(6) 0.3223(6) 0.060(3) Uani 1 1 d . . . . .
H43 H 0.169129 -0.092113 0.272425 0.072 Uiso 1 1 calc R U . . .
C44 C 0.2266(9) -0.0880(6) 0.3819(6) 0.048(3) Uani 1 1 d . . . . .
C45 C 0.2949(11) -0.0396(6) 0.4567(6) 0.059(3) Uani 1 1 d . . . . .
H45 H 0.296427 -0.057166 0.497811 0.071 Uiso 1 1 calc R U . . .
C46 C 0.3627(11) 0.0374(6) 0.4695(6) 0.060(3) Uani 1 1 d . . . . .
H46 H 0.411281 0.070118 0.519498 0.072 Uiso 1 1 calc R U . . .
C47 C 0.1519(12) -0.1928(6) 0.4238(7) 0.092(4) Uani 1 1 d . . . . .
H47A H 0.095022 -0.244199 0.403980 0.138 Uiso 1 1 calc R U . . .
H47B H 0.119044 -0.149775 0.472937 0.138 Uiso 1 1 calc R U . . .
H47C H 0.238527 -0.203020 0.436374 0.138 Uiso 1 1 calc R U . . .
C48 C 0.5078(10) 0.1396(6) 0.3587(5) 0.045(3) Uani 1 1 d . . . . .
C49 C 0.4698(11) 0.1828(6) 0.3156(6) 0.063(3) Uani 1 1 d . . . . .
H49 H 0.396469 0.213483 0.330382 0.075 Uiso 1 1 calc R U . . .
C50 C 0.5398(12) 0.1806(6) 0.2514(6) 0.069(3) Uani 1 1 d . . . . .
H50 H 0.515213 0.211377 0.224175 0.083 Uiso 1 1 calc R U . . .
C51 C 0.6478(12) 0.1325(6) 0.2260(6) 0.057(3) Uani 1 1 d . . . . .
C52 C 0.6824(10) 0.0899(5) 0.2687(6) 0.057(3) Uani 1 1 d . . . . .
H52 H 0.754296 0.057921 0.253363 0.069 Uiso 1 1 calc R U . . .
C53 C 0.6132(11) 0.0933(6) 0.3342(6) 0.066(3) Uani 1 1 d . . . . .
H53 H 0.638852 0.063415 0.362092 0.080 Uiso 1 1 calc R U . . .
C54 C 0.8239(13) 0.0903(7) 0.1381(7) 0.099(4) Uani 1 1 d . . . . .
H54A H 0.865171 0.101743 0.096857 0.148 Uiso 1 1 calc R U . . .
H54B H 0.800174 0.030480 0.115874 0.148 Uiso 1 1 calc R U . . .
H54C H 0.883728 0.108817 0.185968 0.148 Uiso 1 1 calc R U . . .
C55 C 0.1774(16) 1.1464(7) 1.1067(10) 0.160(7) Uani 1 1 d . . . . .
H55A H 0.236312 1.143384 1.065192 0.239 Uiso 1 1 calc R U . . .
H55B H 0.223143 1.174641 1.160469 0.239 Uiso 1 1 calc R U . . .
H55C H 0.105121 1.177505 1.105309 0.239 Uiso 1 1 calc R U . . .
F1 F 1.0253(10) 0.7481(5) 0.6824(5) 0.168(4) Uani 1 1 d . . . . .
F2 F 1.1228(10) 0.7470(6) 0.5777(6) 0.173(4) Uani 1 1 d . . . . .
F3 F 0.9770(13) 0.8362(5) 0.6375(8) 0.265(7) Uani 1 1 d . . . . .
F4 F 0.9311(11) 0.7311(6) 0.5119(6) 0.184(4) Uani 1 1 d . . . . .
F5 F 0.8284(9) 0.7248(6) 0.6101(6) 0.187(4) Uani 1 1 d . . . . .
F6 F 0.9821(8) 0.6430(5) 0.5587(5) 0.141(3) Uani 1 1 d . . . . .
F7 F 1.0387(11) 0.7363(6) 0.1189(7) 0.206(5) Uani 1 1 d . . . . .
F8 F 0.9469(12) 0.7651(6) 0.0296(8) 0.222(6) Uani 1 1 d . . . . .
F9 F 1.1019(9) 0.6801(4) -0.0099(6) 0.184(5) Uani 1 1 d . . . . .
F10 F 0.9025(10) 0.6243(7) -0.0584(5) 0.196(5) Uani 1 1 d . . . . .
F11 F 0.9959(9) 0.6009(5) 0.0367(5) 0.152(3) Uani 1 1 d . . . . .
F12 F 0.8383(7) 0.6817(4) 0.0727(4) 0.113(3) Uani 1 1 d . . . . .
Fe1 Fe 0.46411(15) 0.47519(7) 0.74405(8) 0.0500(5) Uani 1 1 d . . . . .
N1 N 0.4669(8) 0.8185(4) 1.0512(4) 0.054(2) Uani 1 1 d . . . . .
N2 N 0.5823(8) 0.5242(4) 0.9024(4) 0.050(2) Uani 1 1 d . . . . .
N3 N 0.6371(9) 0.3996(4) 0.8330(5) 0.059(2) Uani 1 1 d . . . . .
N4 N 0.4612(8) 0.5822(4) 0.8417(4) 0.045(2) Uani 1 1 d . . . . .
N5 N 0.3361(8) 0.6173(4) 0.7621(4) 0.046(2) Uani 1 1 d . . . . .
N6 N 0.2870(9) 0.5261(5) 0.6350(5) 0.062(2) Uani 1 1 d . . . . .
N7 N 0.4592(8) 0.3671(4) 0.6467(4) 0.047(2) Uani 1 1 d . . . . .
N8 N 0.2754(9) 0.3345(5) 0.6941(4) 0.053(2) Uani 1 1 d . . . . .
N9 N 0.6459(8) 0.4202(4) 0.6189(4) 0.047(2) Uani 1 1 d . . . . .
N10 N 0.7254(10) 0.5449(5) 0.7015(5) 0.064(2) Uani 1 1 d . . . . .
N11 N 0.1992(9) 0.4253(5) 0.8012(5) 0.060(2) Uani 1 1 d . . . . .
N12 N 0.4344(8) 0.1414(4) 0.4250(4) 0.052(2) Uani 1 1 d . . . . .
O1 O 0.7600(8) 0.9117(4) 1.3471(4) 0.080(2) Uani 1 1 d . . . . .
O2 O 0.1313(10) 1.0659(5) 1.0911(5) 0.119(3) Uani 1 1 d . . . . .
O3 O 0.1566(7) -0.1654(4) 0.3623(4) 0.072(2) Uani 1 1 d . . . . .
O4 O 0.7089(8) 0.1348(4) 0.1615(4) 0.075(2) Uani 1 1 d . . . . .
P1 P 0.9741(4) 0.7422(2) 0.5987(3) 0.0938(12) Uani 1 1 d . . . . .
P2 P 0.9681(4) 0.6819(2) 0.0273(3) 0.0991(13) Uani 1 1 d . . . . .

loop_
_atom_site_aniso_label
_atom_site_aniso_U_11
_atom_site_aniso_U_22
_atom_site_aniso_U_33
_atom_site_aniso_U_23
_atom_site_aniso_U_13
_atom_site_aniso_U_12
C1 0.067(10) 0.114(10) 0.093(9) 0.030(8) -0.024(8) -0.006(8)
C2 0.063(9) 0.048(6) 0.041(7) -0.003(5) -0.002(6) 0.006(6)
C3 0.061(8) 0.051(6) 0.045(7) -0.008(5) 0.004(6) 0.021(6)
C4 0.061(9) 0.046(6) 0.046(7) 0.000(5) 0.021(6) 0.017(6)
C5 0.075(10) 0.030(6) 0.042(7) -0.007(5) 0.014(7) 0.025(6)
C6 0.074(9) 0.053(7) 0.042(7) -0.005(5) -0.014(7) -0.002(6)
C7 0.078(10) 0.064(8) 0.061(8) 0.017(6) 0.027(7) 0.006(7)
C8 0.045(8) 0.037(6) 0.051(6) 0.001(5) 0.010(5) 0.013(6)
C9 0.061(9) 0.047(7) 0.087(8) 0.014(6) -0.020(7) -0.009(6)
C10 0.095(11) 0.032(6) 0.099(9) 0.007(6) -0.015(9) 0.021(7)
C11 0.088(11) 0.049(8) 0.072(8) 0.004(6) -0.006(8) 0.028(8)
C12 0.068(10) 0.068(9) 0.107(10) 0.024(8) 0.012(8) 0.005(8)
C13 0.077(10) 0.029(6) 0.088(8) 0.013(6) 0.027(7) 0.020(6)
C15 0.057(7) 0.027(5) 0.032(6) 0.004(4) 0.001(5) 0.012(5)
C16 0.066(8) 0.035(5) 0.048(6) 0.016(5) 0.012(6) 0.028(5)
C17 0.069(8) 0.042(6) 0.032(6) 0.013(5) -0.003(5) 0.010(6)
C18 0.066(8) 0.033(6) 0.038(6) 0.015(5) 0.005(5) 0.013(5)
C19 0.061(7) 0.032(5) 0.040(6) 0.008(5) 0.000(5) 0.013(5)
C20 0.074(8) 0.033(5) 0.041(6) 0.007(5) 0.014(5) 0.025(5)
C21 0.075(9) 0.054(7) 0.048(6) 0.021(5) -0.005(6) 0.021(6)
C22 0.109(10) 0.040(6) 0.051(7) 0.024(5) 0.008(7) 0.024(6)
C23 0.134(12) 0.039(6) 0.064(7) 0.003(5) 0.021(7) 0.045(7)
C24 0.060(7) 0.025(5) 0.040(6) 0.006(4) -0.004(5) -0.002(5)
C25 0.091(10) 0.030(6) 0.071(8) 0.018(6) -0.009(7) 0.015(6)
C26 0.097(10) 0.039(6) 0.065(8) 0.009(6) -0.013(7) 0.015(7)
C27 0.161(14) 0.052(7) 0.042(7) -0.011(5) -0.035(8) 0.022(8)
C28 0.060(8) 0.036(6) 0.041(6) 0.007(5) 0.008(5) 0.013(5)
C29 0.081(9) 0.048(6) 0.060(7) 0.012(5) 0.028(6) 0.027(6)
C30 0.068(9) 0.051(7) 0.083(8) 0.025(6) 0.026(7) 0.012(7)
C31 0.063(9) 0.044(7) 0.093(9) 0.007(6) 0.021(7) -0.002(6)
C32 0.047(7) 0.053(6) 0.058(7) 0.029(6) 0.003(6) 0.000(6)
C33 0.056(8) 0.065(8) 0.051(7) 0.008(6) 0.019(6) -0.004(6)
C34 0.085(10) 0.068(8) 0.076(9) 0.015(7) 0.022(8) -0.019(7)
C35 0.115(11) 0.045(6) 0.069(8) -0.005(6) 0.013(7) -0.018(7)
C36 0.061(8) 0.034(6) 0.045(6) 0.001(5) 0.012(6) 0.011(6)
C37 0.056(7) 0.045(6) 0.045(6) 0.006(5) 0.026(5) 0.011(5)
C38 0.056(7) 0.024(5) 0.044(6) 0.000(5) -0.005(5) 0.001(5)
C39 0.065(8) 0.039(6) 0.026(5) -0.004(4) 0.012(5) 0.017(5)
C40 0.051(8) 0.028(6) 0.066(7) 0.013(5) -0.008(6) -0.006(5)
C41 0.074(8) 0.018(5) 0.043(6) 0.001(5) 0.004(6) 0.004(5)
C42 0.050(8) 0.064(7) 0.073(8) 0.030(6) 0.008(6) -0.002(6)
C43 0.059(8) 0.060(7) 0.049(7) 0.014(6) -0.005(6) -0.003(6)
C44 0.034(6) 0.041(6) 0.059(7) 0.014(6) 0.006(5) 0.006(5)
C45 0.090(9) 0.037(6) 0.040(6) 0.009(5) 0.002(6) 0.005(6)
C46 0.079(9) 0.039(6) 0.042(6) 0.002(5) 0.005(6) 0.007(6)
C47 0.091(11) 0.067(8) 0.133(11) 0.060(8) 0.005(9) -0.008(7)
C48 0.069(8) 0.042(6) 0.019(5) 0.009(5) 0.010(5) 0.007(5)
C49 0.074(9) 0.054(7) 0.044(7) 0.006(6) 0.017(6) 0.017(6)
C50 0.104(11) 0.052(7) 0.046(7) 0.014(6) 0.004(7) 0.032(7)
C51 0.100(10) 0.030(6) 0.030(6) 0.005(5) 0.013(6) 0.003(6)
C52 0.070(8) 0.039(6) 0.057(7) 0.013(5) 0.027(6) 0.023(5)
C53 0.089(10) 0.040(6) 0.064(7) 0.015(5) 0.030(7) 0.021(6)
C54 0.112(13) 0.108(10) 0.067(8) 0.027(7) 0.039(8) 0.028(9)
C55 0.184(18) 0.047(8) 0.223(17) 0.038(10) -0.030(14) 0.043(10)
F1 0.206(11) 0.181(8) 0.085(6) 0.029(5) -0.024(6) 0.056(7)
F2 0.106(8) 0.191(9) 0.206(10) 0.079(8) 0.003(7) -0.011(7)
F3 0.297(16) 0.061(6) 0.337(14) 0.005(7) -0.132(13) 0.059(7)
F4 0.195(11) 0.232(10) 0.180(9) 0.154(8) -0.060(8) -0.049(8)
F5 0.084(7) 0.216(10) 0.219(10) 0.061(8) 0.047(7) 0.019(7)
F6 0.127(8) 0.104(6) 0.167(7) 0.046(5) -0.038(6) -0.009(5)
F7 0.173(11) 0.174(9) 0.173(9) 0.002(8) 0.021(8) -0.052(8)
F8 0.232(13) 0.143(8) 0.392(16) 0.187(10) 0.182(12) 0.123(8)
F9 0.160(9) 0.077(5) 0.251(10) 0.013(6) 0.141(8) 0.015(5)
F10 0.179(11) 0.282(12) 0.112(7) 0.090(8) -0.031(7) -0.069(9)
F11 0.152(9) 0.130(7) 0.196(9) 0.083(6) 0.089(7) 0.072(6)
F12 0.082(6) 0.092(5) 0.157(7) 0.046(5) 0.048(5) 0.019(4)
Fe1 0.0659(12) 0.0298(8) 0.0414(8) 0.0039(6) 0.0047(7) 0.0128(7)
N1 0.073(7) 0.032(5) 0.037(5) -0.003(4) 0.007(5) 0.019(4)
N2 0.070(6) 0.031(4) 0.043(5) 0.013(4) -0.016(4) 0.011(4)
N3 0.080(7) 0.039(5) 0.041(5) 0.004(4) 0.000(5) 0.014(5)
N4 0.068(6) 0.025(4) 0.037(5) 0.010(4) -0.001(4) 0.016(4)
N5 0.056(6) 0.030(4) 0.043(5) 0.009(4) 0.002(4) 0.009(4)
N6 0.083(7) 0.044(5) 0.049(5) 0.012(4) -0.009(5) 0.012(5)
N7 0.042(6) 0.041(5) 0.041(5) 0.003(4) 0.005(4) 0.012(4)
N8 0.062(7) 0.041(5) 0.041(5) 0.002(4) 0.013(5) 0.012(5)
N9 0.044(6) 0.040(5) 0.045(5) 0.007(4) 0.013(4) 0.010(4)
N10 0.080(7) 0.046(5) 0.051(6) 0.010(5) 0.004(5) -0.004(5)
N11 0.069(7) 0.031(5) 0.059(6) 0.002(4) 0.023(5) 0.010(5)
N12 0.068(6) 0.028(4) 0.039(5) -0.001(4) 0.010(4) -0.008(4)
O1 0.076(6) 0.083(5) 0.058(5) 0.012(4) -0.007(5) 0.015(5)
O2 0.122(9) 0.064(6) 0.154(8) 0.027(6) 0.003(6) 0.056(6)
O3 0.072(6) 0.047(4) 0.089(5) 0.027(4) 0.001(4) -0.009(4)
O4 0.103(7) 0.064(5) 0.049(5) 0.017(4) 0.023(4) 0.021(5)
P1 0.079(3) 0.083(3) 0.110(3) 0.037(2) -0.014(2) 0.009(2)
P2 0.099(3) 0.054(2) 0.128(4) 0.024(2) 0.049(3) 0.018(2)

loop_
_atom_type_symbol
_atom_type_description
_atom_type_scat_dispersion_real
_atom_type_scat_dispersion_imag
_atom_type_scat_source
C C 0.0033 0.0016 'International Tables Vol C Tables 4.2.6.8 and 6.1.1.4'
H H 0.0000 0.0000 'International Tables Vol C Tables 4.2.6.8 and 6.1.1.4'
F F 0.0171 0.0103 'International Tables Vol C Tables 4.2.6.8 and 6.1.1.4'
Fe Fe 0.3463 0.8444 'International Tables Vol C Tables 4.2.6.8 and 6.1.1.4'
N N 0.0061 0.0033 'International Tables Vol C Tables 4.2.6.8 and 6.1.1.4'
O O 0.0106 0.0060 'International Tables Vol C Tables 4.2.6.8 and 6.1.1.4'
P P 0.1023 0.0942 'International Tables Vol C Tables 4.2.6.8 and 6.1.1.4'

loop_
_geom_angle_atom_site_label_1
_geom_angle_atom_site_label_2
_geom_angle_atom_site_label_3
_geom_angle
_geom_angle_site_symmetry_1
_geom_angle_site_symmetry_3
_geom_angle_publ_flag
H1A C1 H1B 109.5 . . ?
H1A C1 H1C 109.5 . . ?
H1B C1 H1C 109.5 . . ?
O1 C1 H1A 109.5 . . ?
O1 C1 H1B 109.5 . . ?
O1 C1 H1C 109.5 . . ?
C3 C2 C7 118.2(10) . . ?
C3 C2 O1 124.8(11) . . ?
O1 C2 C7 116.9(10) . . ?
C2 C3 H3 120.4 . . ?
C2 C3 C4 119.2(10) . . ?
C4 C3 H3 120.4 . . ?
C3 C4 H4 119.0 . . ?
C5 C4 C3 122.1(10) . . ?
C5 C4 H4 119.0 . . ?
C4 C5 C6 119.2(10) . . ?
C4 C5 N1 121.9(10) . . ?
C6 C5 N1 118.8(10) . . ?
C5 C6 H6 120.8 . . ?
C7 C6 C5 118.3(11) . . ?
C7 C6 H6 120.8 . . ?
C2 C7 H7 118.6 . . ?
C6 C7 C2 122.9(10) . . ?
C6 C7 H7 118.6 . . ?
C9 C8 C13 119.5(10) . . ?
C9 C8 N1 119.1(10) . . ?
C13 C8 N1 121.3(10) . . ?
C8 C9 H9 119.9 . . ?
C8 C9 C10 120.2(11) . . ?
C10 C9 H9 119.9 . . ?
C9 C10 H10 120.8 . . ?
C11 C10 C9 118.3(12) . . ?
C11 C10 H10 120.8 . . ?
C10 C11 C12 121.6(12) . . ?
C10 C11 O2 122.8(13) . . ?
C12 C11 O2 115.7(13) . . ?
C11 C12 H12 120.2 . . ?
C11 C12 C13 119.7(12) . . ?
C13 C12 H12 120.2 . . ?
C8 C13 C12 120.7(11) . . ?
C8 C13 H13 119.6 . . ?
C12 C13 H13 119.6 . . ?
C19 C15 C16 117.5(7) . . ?
N1 C15 C16 121.1(8) . . ?
N1 C15 C19 121.4(8) . . ?
C15 C16 H16 120.4 . . ?
C17 C16 C15 119.2(8) . . ?
C17 C16 H16 120.4 . . ?
C16 C17 N5 127.3(9) . . ?
N4 C17 C16 123.8(8) . . ?
N4 C17 N5 108.9(7) . . ?
C19 C18 N2 128.1(8) . . ?
N4 C18 C19 124.3(8) . . ?
N4 C18 N2 107.7(7) . . ?
C15 C19 H19 120.7 . . ?
C18 C19 C15 118.7(8) . . ?
C18 C19 H19 120.7 . . ?
N2 C20 Fe1 117.1(6) . . ?
N2 C20 N3 100.0(7) . . ?
N3 C20 Fe1 142.9(7) . . ?
C22 C21 H21 128.2 . . ?
C22 C21 N2 103.6(8) . . ?
N2 C21 H21 128.2 . . ?
C21 C22 H22 126.1 . . ?
C21 C22 N3 107.7(9) . . ?
N3 C22 H22 126.1 . . ?
H23A C23 H23B 109.5 . . ?
H23A C23 H23C 109.5 . . ?
H23B C23 H23C 109.5 . . ?
N3 C23 H23A 109.5 . . ?
N3 C23 H23B 109.5 . . ?
N3 C23 H23C 109.5 . . ?
N5 C24 Fe1 113.4(6) . . ?
N6 C24 Fe1 142.6(7) . . ?
N6 C24 N5 103.8(8) . . ?
C26 C25 H25 126.3 . . ?
C26 C25 N5 107.3(9) . . ?
N5 C25 H25 126.3 . . ?
C25 C26 H26 126.3 . . ?
C25 C26 N6 107.4(9) . . ?
N6 C26 H26 126.3 . . ?
H27A C27 H27B 109.5 . . ?
H27A C27 H27C 109.5 . . ?
H27B C27 H27C 109.5 . . ?
N6 C27 H27A 109.5 . . ?
N6 C27 H27B 109.5 . . ?
N6 C27 H27C 109.5 . . ?
N8 C28 Fe1 115.0(7) . . ?
N11 C28 Fe1 144.8(7) . . ?
N11 C28 N8 100.2(8) . . ?
H29A C29 H29B 109.5 . . ?
H29A C29 H29C 109.5 . . ?
H29B C29 H29C 109.5 . . ?
N11 C29 H29A 109.5 . . ?
N11 C29 H29B 109.5 . . ?
N11 C29 H29C 109.5 . . ?
C31 C30 H30 126.2 . . ?
C31 C30 N11 107.6(10) . . ?
N11 C30 H30 126.2 . . ?
C30 C31 H31 127.9 . . ?
C30 C31 N8 104.2(9) . . ?
N8 C31 H31 127.9 . . ?
N9 C32 Fe1 114.9(7) . . ?
N10 C32 Fe1 144.6(8) . . ?
N10 C32 N9 100.4(8) . . ?
C34 C33 H33 125.5 . . ?
C34 C33 N9 109.0(9) . . ?
N9 C33 H33 125.5 . . ?
C33 C34 H34 128.1 . . ?
C33 C34 N10 103.7(10) . . ?
N10 C34 H34 128.1 . . ?
H35A C35 H35B 109.5 . . ?
H35A C35 H35C 109.5 . . ?
H35B C35 H35C 109.5 . . ?
N10 C35 H35A 109.5 . . ?
N10 C35 H35B 109.5 . . ?
N10 C35 H35C 109.5 . . ?
C37 C36 N8 125.4(9) . . ?
N7 C36 C37 124.8(9) . . ?
N7 C36 N8 109.7(8) . . ?
C36 C37 H37 121.8 . . ?
C36 C37 C38 116.4(9) . . ?
C38 C37 H37 121.8 . . ?
C37 C38 C39 120.8(8) . . ?
C37 C38 N12 122.1(8) . . ?
N12 C38 C39 117.0(8) . . ?
C38 C39 H39 121.7 . . ?
C40 C39 C38 116.6(9) . . ?
C40 C39 H39 121.7 . . ?
N7 C40 C39 123.3(9) . . ?
N7 C40 N9 110.6(8) . . ?
N9 C40 C39 126.1(10) . . ?
C42 C41 N12 120.1(9) . . ?
C46 C41 C42 119.0(9) . . ?
C46 C41 N12 120.8(9) . . ?
C41 C42 H42 119.6 . . ?
C41 C42 C43 120.8(9) . . ?
C43 C42 H42 119.6 . . ?
C42 C43 H43 120.6 . . ?
C44 C43 C42 118.7(9) . . ?
C44 C43 H43 120.6 . . ?
C43 C44 O3 115.8(9) . . ?
C45 C44 C43 121.1(9) . . ?
C45 C44 O3 123.0(9) . . ?
C44 C45 H45 121.0 . . ?
C44 C45 C46 118.1(9) . . ?
C46 C45 H45 121.0 . . ?
C41 C46 C45 122.2(9) . . ?
C41 C46 H46 118.9 . . ?
C45 C46 H46 118.9 . . ?
H47A C47 H47B 109.5 . . ?
H47A C47 H47C 109.5 . . ?
H47B C47 H47C 109.5 . . ?
O3 C47 H47A 109.5 . . ?
O3 C47 H47B 109.5 . . ?
O3 C47 H47C 109.5 . . ?
C49 C48 N12 120.3(10) . . ?
C53 C48 C49 118.6(9) . . ?
C53 C48 N12 121.1(9) . . ?
C48 C49 H49 119.9 . . ?
C50 C49 C48 120.3(10) . . ?
C50 C49 H49 119.9 . . ?
C49 C50 H50 119.5 . . ?
C49 C50 C51 121.0(10) . . ?
C51 C50 H50 119.5 . . ?
C52 C51 C50 117.7(10) . . ?
O4 C51 C50 115.7(10) . . ?
O4 C51 C52 126.6(11) . . ?
C51 C52 H52 119.4 . . ?
C51 C52 C53 121.3(10) . . ?
C53 C52 H52 119.4 . . ?
C48 C53 C52 121.2(10) . . ?
C48 C53 H53 119.4 . . ?
C52 C53 H53 119.4 . . ?
H54A C54 H54B 109.5 . . ?
H54A C54 H54C 109.5 . . ?
H54B C54 H54C 109.5 . . ?
O4 C54 H54A 109.5 . . ?
O4 C54 H54B 109.5 . . ?
O4 C54 H54C 109.5 . . ?
H55A C55 H55B 109.5 . . ?
H55A C55 H55C 109.5 . . ?
H55B C55 H55C 109.5 . . ?
O2 C55 H55A 109.5 . . ?
O2 C55 H55B 109.5 . . ?
O2 C55 H55C 109.5 . . ?
C20 Fe1 C24 157.1(4) . . ?
C20 Fe1 C28 94.4(4) . . ?
C20 Fe1 C32 91.3(4) . . ?
C20 Fe1 N4 78.0(3) . . ?
C20 Fe1 N7 102.8(3) . . ?
C28 Fe1 C24 88.8(4) . . ?
C32 Fe1 C24 94.4(4) . . ?
C32 Fe1 C28 157.4(4) . . ?
N4 Fe1 C24 79.1(3) . . ?
N4 Fe1 C28 99.3(4) . . ?
N4 Fe1 C32 103.3(4) . . ?
N4 Fe1 N7 177.6(4) . . ?
N7 Fe1 C24 100.0(3) . . ?
N7 Fe1 C28 78.4(4) . . ?
N7 Fe1 C32 79.0(4) . . ?
C8 N1 C5 115.6(7) . . ?
C15 N1 C5 120.6(7) . . ?
C15 N1 C8 123.1(8) . . ?
C20 N2 C18 115.2(7) . . ?
C20 N2 C21 115.8(7) . . ?
C21 N2 C18 129.0(7) . . ?
C20 N3 C23 124.4(8) . . ?
C22 N3 C20 112.9(7) . . ?
C22 N3 C23 122.6(8) . . ?
C17 N4 C18 116.6(7) . . ?
C17 N4 Fe1 121.5(6) . . ?
C18 N4 Fe1 122.0(6) . . ?
C17 N5 C24 117.0(8) . . ?
C25 N5 C17 133.0(8) . . ?
C25 N5 C24 110.0(7) . . ?
C24 N6 C26 111.4(8) . . ?
C24 N6 C27 124.2(8) . . ?
C26 N6 C27 124.4(8) . . ?
C36 N7 C40 117.9(8) . . ?
C36 N7 Fe1 121.5(7) . . ?
C40 N7 Fe1 120.6(6) . . ?
C28 N8 C36 115.4(9) . . ?
C31 N8 C28 114.1(8) . . ?
C31 N8 C36 130.1(8) . . ?
C33 N9 C32 112.0(8) . . ?
C33 N9 C40 133.3(9) . . ?
C40 N9 C32 114.8(8) . . ?
C32 N10 C34 114.9(8) . . ?
C32 N10 C35 122.7(9) . . ?
C34 N10 C35 122.4(9) . . ?
C28 N11 C29 123.3(8) . . ?
C28 N11 C30 113.9(8) . . ?
C30 N11 C29 122.5(9) . . ?
C38 N12 C41 122.3(7) . . ?
C38 N12 C48 120.0(7) . . ?
C48 N12 C41 117.6(7) . . ?
C2 O1 C1 118.3(9) . . ?
C55 O2 C11 118.9(12) . . ?
C44 O3 C47 117.9(8) . . ?
C51 O4 C54 116.4(9) . . ?
F1 P1 F2 87.1(6) . . ?
F1 P1 F6 88.1(5) . . ?
F3 P1 F1 90.0(6) . . ?
F3 P1 F2 90.4(7) . . ?
F3 P1 F4 93.3(6) . . ?
F3 P1 F5 97.0(7) . . ?
F3 P1 F6 175.8(6) . . ?
F4 P1 F1 175.4(7) . . ?
F4 P1 F2 89.7(6) . . ?
F4 P1 F6 88.4(5) . . ?
F5 P1 F1 95.4(6) . . ?
F5 P1 F2 172.2(6) . . ?
F5 P1 F4 87.5(6) . . ?
F5 P1 F6 86.9(5) . . ?
F6 P1 F2 85.8(5) . . ?
F8 P2 F7 86.3(7) . . ?
F8 P2 F9 91.6(5) . . ?
F8 P2 F10 98.1(8) . . ?
F8 P2 F11 172.8(7) . . ?
F8 P2 F12 92.3(5) . . ?
F9 P2 F7 89.3(6) . . ?
F9 P2 F11 89.6(5) . . ?
F9 P2 F12 173.9(7) . . ?
F10 P2 F7 175.6(7) . . ?
F10 P2 F9 91.0(6) . . ?
F10 P2 F11 88.9(6) . . ?
F10 P2 F12 93.1(5) . . ?
F11 P2 F7 86.7(6) . . ?
F11 P2 F12 86.0(4) . . ?
F12 P2 F7 86.2(5) . . ?

loop_
_geom_bond_atom_site_label_1
_geom_bond_atom_site_label_2
_geom_bond_distance
_geom_bond_site_symmetry_2
_geom_bond_publ_flag
C1 H1A 0.9600 . ?
C1 H1B 0.9600 . ?
C1 H1C 0.9600 . ?
C1 O1 1.412(12) . ?
C2 C3 1.364(13) . ?
C2 C7 1.380(14) . ?
C2 O1 1.376(11) . ?
C3 H3 0.9300 . ?
C3 C4 1.384(13) . ?
C4 H4 0.9300 . ?
C4 C5 1.359(13) . ?
C5 C6 1.380(13) . ?
C5 N1 1.426(12) . ?
C6 H6 0.9300 . ?
C6 C7 1.366(13) . ?
C7 H7 0.9300 . ?
C8 C9 1.350(12) . ?
C8 C13 1.361(14) . ?
C8 N1 1.425(11) . ?
C9 H9 0.9300 . ?
C9 C10 1.439(14) . ?
C10 H10 0.9300 . ?
C10 C11 1.329(16) . ?
C11 C12 1.367(14) . ?
C11 O2 1.392(13) . ?
C12 H12 0.9300 . ?
C12 C13 1.378(14) . ?
C13 H13 0.9300 . ?
C15 C16 1.399(11) . ?
C15 C19 1.398(11) . ?
C15 N1 1.383(9) . ?
C16 H16 0.9300 . ?
C16 C17 1.372(10) . ?
C17 N4 1.338(10) . ?
C17 N5 1.396(10) . ?
C18 C19 1.371(10) . ?
C18 N2 1.410(10) . ?
C18 N4 1.344(10) . ?
C19 H19 0.9300 . ?
C20 Fe1 1.895(10) . ?
C20 N2 1.376(9) . ?
C20 N3 1.385(10) . ?
C21 H21 0.9300 . ?
C21 C22 1.370(11) . ?
C21 N2 1.381(10) . ?
C22 H22 0.9300 . ?
C22 N3 1.380(11) . ?
C23 H23A 0.9600 . ?
C23 H23B 0.9600 . ?
C23 H23C 0.9600 . ?
C23 N3 1.485(10) . ?
C24 Fe1 1.949(9) . ?
C24 N5 1.398(10) . ?
C24 N6 1.331(10) . ?
C25 H25 0.9300 . ?
C25 C26 1.313(11) . ?
C25 N5 1.391(11) . ?
C26 H26 0.9300 . ?
C26 N6 1.404(11) . ?
C27 H27A 0.9600 . ?
C27 H27B 0.9600 . ?
C27 H27C 0.9600 . ?
C27 N6 1.464(10) . ?
C28 Fe1 1.948(10) . ?
C28 N8 1.386(10) . ?
C28 N11 1.340(11) . ?
C29 H29A 0.9600 . ?
C29 H29B 0.9600 . ?
C29 H29C 0.9600 . ?
C29 N11 1.482(10) . ?
C30 H30 0.9300 . ?
C30 C31 1.340(12) . ?
C30 N11 1.369(11) . ?
C31 H31 0.9300 . ?
C31 N8 1.374(12) . ?
C32 Fe1 1.931(10) . ?
C32 N9 1.408(10) . ?
C32 N10 1.349(11) . ?
C33 H33 0.9300 . ?
C33 C34 1.342(12) . ?
C33 N9 1.359(11) . ?
C34 H34 0.9300 . ?
C34 N10 1.407(12) . ?
C35 H35A 0.9600 . ?
C35 H35B 0.9600 . ?
C35 H35C 0.9600 . ?
C35 N10 1.492(10) . ?
C36 C37 1.380(11) . ?
C36 N7 1.333(11) . ?
C36 N8 1.401(11) . ?
C37 H37 0.9300 . ?
C37 C38 1.386(12) . ?
C38 C39 1.413(12) . ?
C38 N12 1.415(9) . ?
C39 H39 0.9300 . ?
C39 C40 1.392(11) . ?
C40 N7 1.337(11) . ?
C40 N9 1.391(11) . ?
C41 C42 1.379(12) . ?
C41 C46 1.346(11) . ?
C41 N12 1.424(10) . ?
C42 H42 0.9300 . ?
C42 C43 1.399(12) . ?
C43 H43 0.9300 . ?
C43 C44 1.384(12) . ?
C44 C45 1.370(12) . ?
C44 O3 1.393(10) . ?
C45 H45 0.9300 . ?
C45 C46 1.408(12) . ?
C46 H46 0.9300 . ?
C47 H47A 0.9600 . ?
C47 H47B 0.9600 . ?
C47 H47C 0.9600 . ?
C47 O3 1.404(11) . ?
C48 C49 1.387(12) . ?
C48 C53 1.360(12) . ?
C48 N12 1.423(10) . ?
C49 H49 0.9300 . ?
C49 C50 1.367(13) . ?
C50 H50 0.9300 . ?
C50 C51 1.400(14) . ?
C51 C52 1.362(12) . ?
C51 O4 1.354(11) . ?
C52 H52 0.9300 . ?
C52 C53 1.377(12) . ?
C53 H53 0.9300 . ?
C54 H54A 0.9600 . ?
C54 H54B 0.9600 . ?
C54 H54C 0.9600 . ?
C54 O4 1.427(13) . ?
C55 H55A 0.9600 . ?
C55 H55B 0.9600 . ?
C55 H55C 0.9600 . ?
C55 O2 1.372(13) . ?
F1 P1 1.548(8) . ?
F2 P1 1.584(10) . ?
F3 P1 1.486(8) . ?
F4 P1 1.541(8) . ?
F5 P1 1.540(9) . ?
F6 P1 1.581(8) . ?
F7 P2 1.611(11) . ?
F8 P2 1.491(8) . ?
F9 P2 1.537(8) . ?
F10 P2 1.523(9) . ?
F11 P2 1.567(8) . ?
F12 P2 1.580(7) . ?
Fe1 N4 1.923(6) . ?
Fe1 N7 1.924(7) . ?

loop_
_geom_torsion_atom_site_label_1
_geom_torsion_atom_site_label_2
_geom_torsion_atom_site_label_3
_geom_torsion_atom_site_label_4
_geom_torsion
_geom_torsion_site_symmetry_1
_geom_torsion_site_symmetry_2
_geom_torsion_site_symmetry_3
_geom_torsion_site_symmetry_4
_geom_torsion_publ_flag
C2 C3 C4 C5 -2.2(15) . . . . ?
C3 C2 C7 C6 -4.5(16) . . . . ?
C3 C2 O1 C1 15.5(15) . . . . ?
C3 C4 C5 C6 -0.6(15) . . . . ?
C3 C4 C5 N1 175.5(8) . . . . ?
C4 C5 C6 C7 0.8(14) . . . . ?
C4 C5 N1 C8 -119.3(10) . . . . ?
C4 C5 N1 C15 69.9(12) . . . . ?
C5 C6 C7 C2 1.8(16) . . . . ?
C6 C5 N1 C8 56.8(12) . . . . ?
C6 C5 N1 C15 -114.0(10) . . . . ?
C7 C2 C3 C4 4.6(15) . . . . ?
C7 C2 O1 C1 -168.2(10) . . . . ?
C8 C9 C10 C11 0.5(17) . . . . ?
C9 C8 C13 C12 0.8(17) . . . . ?
C9 C8 N1 C5 67.1(12) . . . . ?
C9 C8 N1 C15 -122.4(10) . . . . ?
C9 C10 C11 C12 0.1(19) . . . . ?
C9 C10 C11 O2 -178.0(9) . . . . ?
C10 C11 C12 C13 -0.2(19) . . . . ?
C10 C11 O2 C55 -5.1(19) . . . . ?
C11 C12 C13 C8 -0.3(17) . . . . ?
C12 C11 O2 C55 176.7(12) . . . . ?
C13 C8 C9 C10 -0.9(16) . . . . ?
C13 C8 N1 C5 -108.4(11) . . . . ?
C13 C8 N1 C15 62.1(13) . . . . ?
C15 C16 C17 N4 0.0(15) . . . . ?
C15 C16 C17 N5 178.7(9) . . . . ?
C16 C15 C19 C18 0.9(14) . . . . ?
C16 C15 N1 C5 -173.8(9) . . . . ?
C16 C15 N1 C8 16.2(14) . . . . ?
C16 C17 N4 C18 0.6(14) . . . . ?
C16 C17 N4 Fe1 -178.5(7) . . . . ?
C16 C17 N5 C24 177.5(9) . . . . ?
C16 C17 N5 C25 -5.2(17) . . . . ?
C19 C15 C16 C17 -0.7(14) . . . . ?
C19 C15 N1 C5 3.8(14) . . . . ?
C19 C15 N1 C8 -166.3(9) . . . . ?
C19 C18 N2 C20 -178.6(9) . . . . ?
C19 C18 N2 C21 -0.6(17) . . . . ?
C19 C18 N4 C17 -0.4(14) . . . . ?
C19 C18 N4 Fe1 178.7(7) . . . . ?
C21 C22 N3 C20 0.9(12) . . . . ?
C21 C22 N3 C23 176.8(9) . . . . ?
C22 C21 N2 C18 -176.8(9) . . . . ?
C22 C21 N2 C20 1.1(12) . . . . ?
C25 C26 N6 C24 0.8(13) . . . . ?
C25 C26 N6 C27 -178.3(10) . . . . ?
C26 C25 N5 C17 -178.6(10) . . . . ?
C26 C25 N5 C24 -1.2(12) . . . . ?
C30 C31 N8 C28 -1.3(13) . . . . ?
C30 C31 N8 C36 -174.0(9) . . . . ?
C31 C30 N11 C28 -0.1(13) . . . . ?
C31 C30 N11 C29 173.5(9) . . . . ?
C33 C34 N10 C32 0.3(13) . . . . ?
C33 C34 N10 C35 179.2(9) . . . . ?
C34 C33 N9 C32 -1.5(13) . . . . ?
C34 C33 N9 C40 178.4(10) . . . . ?
C36 C37 C38 C39 2.8(14) . . . . ?
C36 C37 C38 N12 -177.0(8) . . . . ?
C37 C36 N7 C40 -0.4(15) . . . . ?
C37 C36 N7 Fe1 176.4(7) . . . . ?
C37 C36 N8 C28 -175.0(9) . . . . ?
C37 C36 N8 C31 -2.4(17) . . . . ?
C37 C38 C39 C40 -1.7(14) . . . . ?
C37 C38 N12 C41 -19.7(13) . . . . ?
C37 C38 N12 C48 162.5(9) . . . . ?
C38 C39 C40 N7 -0.6(14) . . . . ?
C38 C39 C40 N9 179.5(9) . . . . ?
C39 C38 N12 C41 160.6(9) . . . . ?
C39 C38 N12 C48 -17.2(12) . . . . ?
C39 C40 N7 C36 1.7(14) . . . . ?
C39 C40 N7 Fe1 -175.2(7) . . . . ?
C39 C40 N9 C32 174.8(8) . . . . ?
C39 C40 N9 C33 -5.2(17) . . . . ?
C41 C42 C43 C44 0.9(15) . . . . ?
C42 C41 C46 C45 1.5(16) . . . . ?
C42 C41 N12 C38 137.8(10) . . . . ?
C42 C41 N12 C48 -44.3(13) . . . . ?
C42 C43 C44 C45 2.3(15) . . . . ?
C42 C43 C44 O3 179.3(8) . . . . ?
C43 C44 C45 C46 -3.5(15) . . . . ?
C43 C44 O3 C47 -174.2(9) . . . . ?
C44 C45 C46 C41 1.6(15) . . . . ?
C45 C44 O3 C47 2.8(14) . . . . ?
C46 C41 C42 C43 -2.7(15) . . . . ?
C46 C41 N12 C38 -43.9(13) . . . . ?
C46 C41 N12 C48 133.9(10) . . . . ?
C48 C49 C50 C51 2.2(15) . . . . ?
C49 C48 C53 C52 0.9(15) . . . . ?
C49 C48 N12 C38 -72.7(11) . . . . ?
C49 C48 N12 C41 109.4(10) . . . . ?
C49 C50 C51 C52 -1.5(15) . . . . ?
C49 C50 C51 O4 179.6(9) . . . . ?
C50 C51 C52 C53 0.5(15) . . . . ?
C50 C51 O4 C54 176.4(9) . . . . ?
C51 C52 C53 C48 -0.2(16) . . . . ?
C52 C51 O4 C54 -2.4(15) . . . . ?
C53 C48 C49 C50 -1.9(15) . . . . ?
C53 C48 N12 C38 109.7(10) . . . . ?
C53 C48 N12 C41 -68.2(12) . . . . ?
Fe1 C20 N2 C18 -1.3(11) . . . . ?
Fe1 C20 N2 C21 -179.5(7) . . . . ?
Fe1 C20 N3 C22 178.1(10) . . . . ?
Fe1 C20 N3 C23 2.4(19) . . . . ?
Fe1 C24 N5 C17 3.2(10) . . . . ?
Fe1 C24 N5 C25 -174.7(7) . . . . ?
Fe1 C24 N6 C26 173.0(10) . . . . ?
Fe1 C24 N6 C27 -7.9(18) . . . . ?
Fe1 C28 N8 C31 -177.2(7) . . . . ?
Fe1 C28 N8 C36 -3.5(10) . . . . ?
Fe1 C28 N11 C29 3.4(19) . . . . ?
Fe1 C28 N11 C30 176.9(10) . . . . ?
Fe1 C32 N9 C33 -176.4(7) . . . . ?
Fe1 C32 N9 C40 3.6(10) . . . . ?
Fe1 C32 N10 C34 175.8(10) . . . . ?
Fe1 C32 N10 C35 -3.2(19) . . . . ?
N1 C5 C6 C7 -175.4(8) . . . . ?
N1 C8 C9 C10 -176.5(9) . . . . ?
N1 C8 C13 C12 176.3(9) . . . . ?
N1 C15 C16 C17 177.0(8) . . . . ?
N1 C15 C19 C18 -176.8(8) . . . . ?
N2 C18 C19 C15 179.9(9) . . . . ?
N2 C18 N4 C17 179.4(8) . . . . ?
N2 C18 N4 Fe1 -1.5(10) . . . . ?
N2 C20 Fe1 C24 -1.0(16) . . . . ?
N2 C20 Fe1 C28 -98.3(8) . . . . ?
N2 C20 Fe1 C32 103.6(8) . . . . ?
N2 C20 Fe1 N4 0.3(7) . . . . ?
N2 C20 Fe1 N7 -177.3(7) . . . . ?
N2 C20 N3 C22 -0.2(11) . . . . ?
N2 C20 N3 C23 -176.0(9) . . . . ?
N2 C21 C22 N3 -1.1(12) . . . . ?
N3 C20 Fe1 C24 -179.1(10) . . . . ?
N3 C20 Fe1 C28 83.5(13) . . . . ?
N3 C20 Fe1 C32 -74.6(13) . . . . ?
N3 C20 Fe1 N4 -177.9(13) . . . . ?
N3 C20 Fe1 N7 4.5(14) . . . . ?
N3 C20 N2 C18 177.6(8) . . . . ?
N3 C20 N2 C21 -0.6(11) . . . . ?
N4 C17 N5 C24 -3.6(12) . . . . ?
N4 C17 N5 C25 173.7(10) . . . . ?
N4 C18 C19 C15 -0.4(14) . . . . ?
N4 C18 N2 C20 1.7(11) . . . . ?
N4 C18 N2 C21 179.6(9) . . . . ?
N5 C17 N4 C18 -178.4(8) . . . . ?
N5 C17 N4 Fe1 2.5(11) . . . . ?
N5 C24 N6 C26 -1.5(11) . . . . ?
N5 C24 N6 C27 177.6(9) . . . . ?
N5 C25 C26 N6 0.2(12) . . . . ?
N6 C24 N5 C17 179.5(8) . . . . ?
N6 C24 N5 C25 1.6(11) . . . . ?
N7 C36 C37 C38 -1.8(15) . . . . ?
N7 C36 N8 C28 3.4(12) . . . . ?
N7 C36 N8 C31 176.0(10) . . . . ?
N7 C40 N9 C32 -5.1(11) . . . . ?
N7 C40 N9 C33 175.0(10) . . . . ?
N8 C28 N11 C29 -174.2(8) . . . . ?
N8 C28 N11 C30 -0.7(11) . . . . ?
N8 C36 C37 C38 176.4(9) . . . . ?
N8 C36 N7 C40 -178.8(8) . . . . ?
N8 C36 N7 Fe1 -2.0(11) . . . . ?
N9 C32 N10 C34 -1.1(11) . . . . ?
N9 C32 N10 C35 180.0(8) . . . . ?
N9 C33 C34 N10 0.7(13) . . . . ?
N9 C40 N7 C36 -178.4(8) . . . . ?
N9 C40 N7 Fe1 4.7(11) . . . . ?
N10 C32 N9 C33 1.6(11) . . . . ?
N10 C32 N9 C40 -178.4(8) . . . . ?
N11 C28 N8 C31 1.2(11) . . . . ?
N11 C28 N8 C36 175.0(8) . . . . ?
N11 C30 C31 N8 0.8(12) . . . . ?
N12 C38 C39 C40 178.1(8) . . . . ?
N12 C41 C42 C43 175.6(9) . . . . ?
N12 C41 C46 C45 -176.8(8) . . . . ?
N12 C48 C49 C50 -179.5(8) . . . . ?
N12 C48 C53 C52 178.5(8) . . . . ?
O1 C2 C3 C4 -179.2(9) . . . . ?
O1 C2 C7 C6 178.9(9) . . . . ?
O2 C11 C12 C13 178.1(10) . . . . ?
O3 C44 C45 C46 179.7(8) . . . . ?
O4 C51 C52 C53 179.2(9) . . . . ?

loop_
_smtbx_masks_void_nr
_smtbx_masks_void_average_x
_smtbx_masks_void_average_y
_smtbx_masks_void_average_z
_smtbx_masks_void_volume
_smtbx_masks_void_count_electrons
_smtbx_masks_void_content
1 0.006 0.000 0.223 15.5 0.9 ?
2 -0.006 -0.000 0.777 15.5 0.9 ?
3 0.081 0.094 0.475 10.9 0.6 ?
4 -0.060 0.286 0.141 18.1 1.0 ?
5 -0.034 0.448 0.719 32.6 1.8 ?
6 0.034 0.552 0.281 32.6 1.7 ?
7 0.060 0.714 0.859 18.1 0.8 ?
8 -0.081 0.906 0.525 10.9 0.6 ?
9 0.382 0.308 0.832 10.4 0.7 ?
10 0.474 0.387 0.406 27.4 1.1 ?
11 0.526 0.613 0.594 27.4 0.9 ?
12 0.618 0.692 0.168 10.4 0.7 ?
